data_2202785
loop_
_publ_author_name
'Liu, Wei-Wei'
'Li, Yi-Zhi'
'Song, Ou'
'Hu, Hong-Wen'

_publ_section_title
;
 (<i>E</i>)-1,2-Bis(1,2-dimethyl-3-indolizinyl)ethene
;
_journal_issue 7
_journal_name_full 'Acta Crystallographica Section E'
_journal_page_first o1039
_journal_page_last o1040
_journal_paper_doi 10.1107/S1600536803013795
_journal_volume 59
_journal_year 2003
_chemical_formula_iupac 'C22 H22 N2'
_chemical_formula_moiety 'C22 H22 N2'
_chemical_formula_sum 'C22 H22 N2'
_chemical_formula_weight 314.42
_chemical_name_systematic
;
(E)-1,2-bis(1,2-dimethyl-3-indolizinyl)ethene
;
_space_group_IT_number 14
_symmetry_cell_setting monoclinic
_symmetry_space_group_name_Hall '-P 2ybc'
_symmetry_space_group_name_H-M 'P 1 21/c 1'
_atom_sites_solution_hydrogens geom
_atom_sites_solution_primary direct
_atom_sites_solution_secondary difmap
_cell_angle_alpha 90.00
_cell_angle_beta 102.510(10)
_cell_angle_gamma 90.00
_cell_formula_units_Z 2
_cell_length_a 8.253(2)
_cell_length_b 5.4350(10)
_cell_length_c 19.056(4)
_cell_measurement_reflns_used 1482
_cell_measurement_temperature 293(2)
_cell_measurement_theta_max 24.44
_cell_measurement_theta_min 2.53
_cell_volume 834.5(3)
_computing_cell_refinement SMART
_computing_data_collection 'SMART (Bruker, 2000)'
_computing_data_reduction 'SAINT (Bruker, 2000)'
_computing_molecular_graphics SHELXTL
_computing_publication_material SHELXTL
_computing_structure_refinement SHELXTL
_computing_structure_solution 'SHELXTL (Bruker, 2000)'
_diffrn_ambient_temperature 293(2)
_diffrn_measured_fraction_theta_full 0.992
_diffrn_measured_fraction_theta_max 0.992
_diffrn_measurement_device_type 'Bruker Smart APEX CCD area-detector'
_diffrn_measurement_method '\f and \w'
_diffrn_radiation_monochromator graphite
_diffrn_radiation_source 'sealed tube'
_diffrn_radiation_type MoK\a
_diffrn_radiation_wavelength 0.71073
_diffrn_reflns_av_R_equivalents 0.0604
_diffrn_reflns_av_sigmaI/netI 0.0507
_diffrn_reflns_limit_h_max 10
_diffrn_reflns_limit_h_min -8
_diffrn_reflns_limit_k_max 6
_diffrn_reflns_limit_k_min -6
_diffrn_reflns_limit_l_max 20
_diffrn_reflns_limit_l_min -23
_diffrn_reflns_number 4170
_diffrn_reflns_theta_full 25.48
_diffrn_reflns_theta_max 25.48
_diffrn_reflns_theta_min 2.19
_exptl_absorpt_coefficient_mu 0.073
_exptl_absorpt_correction_type none
_exptl_crystal_colour yellow
_exptl_crystal_density_diffrn 1.251
_exptl_crystal_density_method 'not measured'
_exptl_crystal_description block
_exptl_crystal_F_000 336
_exptl_crystal_size_max 0.3
_exptl_crystal_size_mid 0.2
_exptl_crystal_size_min 0.2
_refine_diff_density_max 0.266
_refine_diff_density_min -0.306
_refine_ls_extinction_method none
_refine_ls_goodness_of_fit_ref 1.015
_refine_ls_hydrogen_treatment constr
_refine_ls_matrix_type full
_refine_ls_number_parameters 99
_refine_ls_number_reflns 1530
_refine_ls_number_restraints 0
_refine_ls_restrained_S_all 1.015
_refine_ls_R_factor_all 0.0616
_refine_ls_R_factor_gt 0.0497
_refine_ls_shift/su_max <0.001
_refine_ls_shift/su_mean 0.000
_refine_ls_structure_factor_coef Fsqd
_refine_ls_weighting_details 'calc w = 1/[\s^2^(Fo^2^)+(0.02P)^2^+0.25P] where P = (Fo^2^+2Fc^2^)/3'
_refine_ls_weighting_scheme calc
_refine_ls_wR_factor_gt 0.1034
_refine_ls_wR_factor_ref 0.1060
_reflns_number_gt 1105
_reflns_number_total 1530
_reflns_threshold_expression I>2\s(I)
_cod_data_source_file ob6262.cif
_cod_data_source_block I
_cod_depositor_comments
;
The following automatic conversions were performed:
'_symmetry_cell_setting' value 'Monoclinic' changed to 'monoclinic'
according to '/home/saulius/struct/CIF-dictionaries/cif_core.dic'
dictionary named 'cif_core.dic' version 2.4.1 from 2010-06-29.

Automatic conversion script
Id: cif_fix_enum 1527 2010-12-29 10:47:43Z saulius 

The following automatic conversions were performed:

'_symmetry_cell_setting' value 'Monoclinic' changed to 'monoclinic'
according to /home/saulius/struct/CIF-dictionaries/cif_core.dic
dictionary named 'cif_core.dic' version 2.4.1 from 2010-06-29.

Automatic conversion script
Id: cif_fix_values 1715 2011-07-08 13:25:40Z adriana 
;
_cod_original_sg_symbol_H-M 'P 21/c'
_cod_database_code 2202785
_cod_database_fobs_code 2202785

loop_
_symmetry_equiv_pos_as_xyz
'x, y, z'
'-x, y+1/2, -z+1/2'
'-x, -y, -z'
'x, -y-1/2, z-1/2'

loop_
_atom_site_label
_atom_site_fract_x
_atom_site_fract_y
_atom_site_fract_z
_atom_site_U_iso_or_equiv
_atom_site_adp_type
_atom_site_calc_flag
_atom_site_refinement_flags
_atom_site_occupancy
_atom_site_disorder_assembly
_atom_site_disorder_group
_atom_site_type_symbol
C1 0.1852(2) 0.3177(3) 0.34019(9) 0.0466(3) Uani d . 1 . . C
C2 0.0733(2) 0.2805(3) 0.38456(9) 0.0457(4) Uani d . 1 . . C
C3 0.1295(2) 0.0877(4) 0.43166(10) 0.0513(4) Uani d . 1 . . C
C5 0.3784(2) -0.1860(4) 0.44393(11) 0.0590(6) Uani d . 1 . . C
H5 0.3533 -0.2807 0.4808 0.071 Uiso calc R 1 . . H
C6 0.5148(3) -0.2342(4) 0.41966(12) 0.0662(6) Uani d . 1 . . C
H6 0.5825 -0.3650 0.4392 0.079 Uiso calc R 1 . . H
C7 0.5584(3) -0.0910(4) 0.36505(11) 0.0655(6) Uani d . 1 . . C
H7 0.6558 -0.1233 0.3497 0.079 Uiso calc R 1 . . H
C8 0.4571(2) 0.0944(4) 0.33500(10) 0.0556(5) Uani d . 1 . . C
H8 0.4840 0.1873 0.2982 0.067 Uiso calc R 1 . . H
C9 0.3113(2) 0.1472(4) 0.35912(9) 0.0466(3) Uani d . 1 . . C
C10 0.0679(2) -0.0263(4) 0.48879(10) 0.0513(4) Uani d . 1 . . C
H10 0.1324 -0.1533 0.5130 0.062 Uiso calc R 1 . . H
C11 -0.0830(2) 0.4273(4) 0.38055(11) 0.0609(6) Uani d . 1 . . C
H11A -0.0924 0.5488 0.3433 0.091 Uiso calc R 1 . . H
H11B -0.0791 0.5074 0.4258 0.091 Uiso calc R 1 . . H
H11C -0.1772 0.3194 0.3700 0.091 Uiso calc R 1 . . H
C12 0.1745(3) 0.5079(4) 0.28209(10) 0.0624(6) Uani d . 1 . . C
H12A 0.1056 0.4473 0.2383 0.094 Uiso calc R 1 . . H
H12B 0.2837 0.5415 0.2746 0.094 Uiso calc R 1 . . H
H12C 0.1273 0.6564 0.2963 0.094 Uiso calc R 1 . . H
N4 0.27450(18) 0.0029(3) 0.41486(7) 0.0467(4) Uani d . 1 . . N

loop_
_atom_site_aniso_label
_atom_site_aniso_U_11
_atom_site_aniso_U_22
_atom_site_aniso_U_33
_atom_site_aniso_U_12
_atom_site_aniso_U_13
_atom_site_aniso_U_23
C1 0.0442(7) 0.0541(8) 0.0423(7) -0.0051(6) 0.0116(6) 0.0003(6)
C2 0.0379(9) 0.0517(11) 0.0477(10) -0.0035(9) 0.0098(8) -0.0049(9)
C3 0.0437(7) 0.0601(9) 0.0531(8) 0.0002(7) 0.0175(6) 0.0018(7)
C5 0.0575(12) 0.0663(14) 0.0560(11) 0.0070(11) 0.0187(10) 0.0114(10)
C6 0.0564(12) 0.0713(15) 0.0745(14) 0.0175(12) 0.0223(11) 0.0098(12)
C7 0.0455(11) 0.0825(16) 0.0734(14) 0.0055(11) 0.0239(11) -0.0019(12)
C8 0.0510(11) 0.0674(14) 0.0535(11) -0.0042(11) 0.0229(10) -0.0002(10)
C9 0.0442(7) 0.0541(8) 0.0423(7) -0.0051(6) 0.0116(6) 0.0003(6)
C10 0.0437(7) 0.0601(9) 0.0531(8) 0.0002(7) 0.0175(6) 0.0018(7)
C11 0.0534(11) 0.0618(13) 0.0701(13) 0.0112(11) 0.0193(10) 0.0075(11)
C12 0.0626(13) 0.0663(14) 0.0601(12) 0.0006(11) 0.0171(10) 0.0118(11)
N4 0.0446(8) 0.0530(9) 0.0456(8) 0.0010(8) 0.0165(7) 0.0029(7)

loop_
_atom_type_symbol
_atom_type_description
_atom_type_scat_dispersion_real
_atom_type_scat_dispersion_imag
_atom_type_scat_source
C C 0.0033 0.0016 'International Tables Vol C Tables 4.2.6.8 and 6.1.1.4'
H H 0.0000 0.0000 'International Tables Vol C Tables 4.2.6.8 and 6.1.1.4'
N N 0.0061 0.0033 'International Tables Vol C Tables 4.2.6.8 and 6.1.1.4'

loop_
_geom_angle_atom_site_label_1
_geom_angle_atom_site_label_2
_geom_angle_atom_site_label_3
_geom_angle_site_symmetry_1
_geom_angle
_geom_angle_publ_flag
C9 C1 C2 . 107.73(16) ?
C9 C1 C12 . 125.05(17) ?
C2 C1 C12 . 127.22(17) ?
C3 C2 C1 . 109.15(16) ?
C3 C2 C11 . 126.44(16) ?
C1 C2 C11 . 124.41(17) ?
N4 C3 C2 . 106.60(15) ?
N4 C3 C10 . 119.80(17) ?
C2 C3 C10 . 133.60(17) ?
C6 C5 N4 . 120.49(19) ?
C6 C5 H5 . 119.8 ?
N4 C5 H5 . 119.8 ?
C5 C6 C7 . 121.2(2) ?
C5 C6 H6 . 119.4 ?
C7 C6 H6 . 119.4 ?
C8 C7 C6 . 119.42(18) ?
C8 C7 H7 . 120.3 ?
C6 C7 H7 . 120.3 ?
C7 C8 C9 . 120.44(19) ?
C7 C8 H8 . 119.8 ?
C9 C8 H8 . 119.8 ?
C1 C9 N4 . 107.31(15) ?
C1 C9 C8 . 134.45(18) ?
N4 C9 C8 . 118.24(17) ?
C10 C10 C3 3_556 128.2(3) yes
C10 C10 H10 3_556 115.9 ?
C3 C10 H10 . 115.9 ?
C2 C11 H11A . 109.5 ?
C2 C11 H11B . 109.5 ?
H11A C11 H11B . 109.5 ?
C2 C11 H11C . 109.5 ?
H11A C11 H11C . 109.5 ?
H11B C11 H11C . 109.5 ?
C1 C12 H12A . 109.5 ?
C1 C12 H12B . 109.5 ?
H12A C12 H12B . 109.5 ?
C1 C12 H12C . 109.5 ?
H12A C12 H12C . 109.5 ?
H12B C12 H12C . 109.5 ?
C5 N4 C3 . 130.62(16) ?
C5 N4 C9 . 120.19(15) ?
C3 N4 C9 . 109.18(15) ?

loop_
_geom_bond_atom_site_label_1
_geom_bond_atom_site_label_2
_geom_bond_site_symmetry_2
_geom_bond_distance
_geom_bond_publ_flag
C1 C9 . 1.382(3) ?
C1 C2 . 1.395(2) ?
C1 C12 . 1.503(2) ?
C2 C3 . 1.392(3) ?
C2 C11 . 1.505(3) ?
C3 N4 . 1.383(2) ?
C3 C10 . 1.438(2) yes
C5 C6 . 1.333(3) ?
C5 N4 . 1.375(2) ?
C5 H5 . 0.9300 ?
C6 C7 . 1.407(3) ?
C6 H6 . 0.9300 ?
C7 C8 . 1.354(3) ?
C7 H7 . 0.9300 ?
C8 C9 . 1.407(2) ?
C8 H8 . 0.9300 ?
C9 N4 . 1.405(2) ?
C10 C10 3_556 1.315(3) yes
C10 H10 . 0.9300 ?
C11 H11A . 0.9600 ?
C11 H11B . 0.9600 ?
C11 H11C . 0.9600 ?
C12 H12A . 0.9600 ?
C12 H12B . 0.9600 ?
C12 H12C . 0.9600 ?

loop_
_geom_torsion_atom_site_label_1
_geom_torsion_atom_site_label_2
_geom_torsion_atom_site_label_3
_geom_torsion_atom_site_label_4
_geom_torsion_site_symmetry_4
_geom_torsion
_geom_torsion_publ_flag
C9 C1 C2 C3 . 0.4(2) ?
C12 C1 C2 C3 . -179.38(18) ?
C9 C1 C2 C11 . -179.25(18) ?
C12 C1 C2 C11 . 1.0(3) ?
C1 C2 C3 N4 . -1.4(2) ?
C11 C2 C3 N4 . 178.23(18) ?
C1 C2 C3 C10 . 178.8(2) ?
C11 C2 C3 C10 . -1.6(4) ?
N4 C5 C6 C7 . 1.4(3) ?
C5 C6 C7 C8 . -2.1(3) ?
C6 C7 C8 C9 . 1.4(3) ?
C2 C1 C9 N4 . 0.8(2) ?
C12 C1 C9 N4 . -179.47(16) ?
C2 C1 C9 C8 . -179.5(2) ?
C12 C1 C9 C8 . 0.2(3) ?
C7 C8 C9 C1 . -179.7(2) ?
C7 C8 C9 N4 . 0.0(3) ?
N4 C3 C10 C10 3_556 -178.7(2) ?
C2 C3 C10 C10 3_556 1.2(4) yes
C6 C5 N4 C3 . -179.1(2) ?
C6 C5 N4 C9 . 0.0(3) ?
C2 C3 N4 C5 . -178.94(18) ?
C10 C3 N4 C5 . 0.9(3) ?
C2 C3 N4 C9 . 1.9(2) ?
C10 C3 N4 C9 . -178.28(16) ?
C1 C9 N4 C5 . 179.05(17) ?
C8 C9 N4 C5 . -0.7(3) ?
C1 C9 N4 C3 . -1.7(2) ?
C8 C9 N4 C3 . 178.57(17) ?
